data_9000407
loop_
_publ_author_name
'Moore, P. B.'
'Araki, T.'

_publ_section_title
;
 Pinakiolite, Mg2MnO2[BO3]; warwickite, Mg(Mg0.5Ti0.5)O[BO3]; wightmanite,
 Mg5(O)(OH)5[BO3].nH2O: Crystal chemistry of complex 3 Angstrom wallpaper
 structures
;
_journal_name_full 'American Mineralogist'
_journal_page_first 985
_journal_page_last 1004
_journal_volume 59
_journal_year 1974
_chemical_compound_source 'Warwick, Orange County, New York, USA'
_chemical_formula_sum 'B Mg1.58 O4 Ti0.42'
_chemical_name_mineral Warwickite
_space_group_IT_number 62
_symmetry_space_group_name_Hall '-P 2c 2n'
_symmetry_space_group_name_H-M 'P n a m'
_cell_angle_alpha 90
_cell_angle_beta 90
_cell_angle_gamma 90
_cell_length_a 9.197
_cell_length_b 9.358
_cell_length_c 3.085
_cell_formula_units_Z 4
_cell_volume 265.512
_database_code_amcsd 0000417
_exptl_crystal_density_diffrn 3.335
_cod_original_formula_sum '(Mg1.58 Ti.42) B O4'
_cod_database_code 9000407

loop_
_space_group_symop_operation_xyz
x,y,z
x,y,1/2-z
-x,-y,1/2+z
1/2-x,1/2+y,1/2+z
1/2+x,1/2-y,1/2-z
1/2+x,1/2-y,z
1/2-x,1/2+y,-z
-x,-y,-z

loop_
_atom_site_label
_atom_site_fract_x
_atom_site_fract_y
_atom_site_fract_z
_atom_site_occupancy
_atom_site_U_iso_or_equiv
Mg1 0.11490 0.56950 0.25000 0.62000 0.00912
Ti1 0.11490 0.56950 0.25000 0.38000 0.00912
Mg2 0.10320 0.18990 0.25000 0.96000 0.00557
Ti2 0.10320 0.18990 0.25000 0.04000 0.00557
B 0.16730 0.87530 0.25000 1.00000 0.00836
O1 0.02060 0.86530 0.25000 1.00000 0.01355
O2 0.24880 0.75070 0.25000 1.00000 0.01279
O3 0.23530 0.00740 0.25000 1.00000 0.01064
O4 0.01180 0.38420 0.25000 1.00000 0.01102

loop_
_cod_related_entry_id
_cod_related_entry_database
_cod_related_entry_code
1 AMCSD 0000417
